data_2236533
loop_
_publ_author_name
'Van der Berg, Phillipus C. W.'
'Visser, Hendrik G.'
'Roodt, Andreas'

_publ_section_title
;
 2-Amino-6-(quinoline-2-carboxamido)pyridinium nitrate
;
_journal_coeditor_code PK2439
_journal_issue 9
_journal_name_full 'Acta Crystallographica Section E'
_journal_page_first o2808
_journal_paper_doi 10.1107/S1600536812036562
_journal_volume 68
_journal_year 2012
_chemical_formula_iupac 'C15 H13 N4 O +, N O3 -'
_chemical_formula_moiety 'C15 H13 N4 O +, N O3 -'
_chemical_formula_sum 'C15 H13 N5 O4'
_chemical_formula_weight 327.30
_chemical_name_systematic
;
2-Amino-6-(quinoline-2-carboxamido)pyridinium nitrate
;
_space_group_IT_number 14
_symmetry_cell_setting monoclinic
_symmetry_space_group_name_Hall '-P 2ybc'
_symmetry_space_group_name_H-M 'P 1 21/c 1'
_atom_sites_solution_hydrogens geom
_atom_sites_solution_primary direct
_atom_sites_solution_secondary difmap
_audit_creation_method 'WinGX routine CIF_UPDATE'
_cell_angle_alpha 90.000
_cell_angle_beta 98.370(10)
_cell_angle_gamma 90.000
_cell_formula_units_Z 4
_cell_length_a 8.183(2)
_cell_length_b 11.768(3)
_cell_length_c 14.979(4)
_cell_measurement_reflns_used 9936
_cell_measurement_temperature 100(2)
_cell_measurement_theta_max 28.28
_cell_measurement_theta_min 2.21
_cell_volume 1427.1(6)
_computing_cell_refinement 'SAINT-Plus (Bruker, 2008)'
_computing_data_collection 'APEX2 (Bruker, 2011)'
_computing_data_reduction 'SAINT-Plus (Bruker, 2008)'
_computing_molecular_graphics 'DIAMOND (Brandenburg & Putz, 2005)'
_computing_publication_material 'WinGX (Farrugia, 1999)'
_computing_structure_refinement 'SHELXL97 (Sheldrick, 2008)'
_computing_structure_solution 'SHELXS97 (Sheldrick, 2008)'
_diffrn_ambient_temperature 100(2)
_diffrn_measured_fraction_theta_full 0.998
_diffrn_measured_fraction_theta_max 0.998
_diffrn_measurement_device_type 'Bruker X8 APEXII KappaCCD'
_diffrn_measurement_method '\f and \w scans'
_diffrn_radiation_monochromator graphite
_diffrn_radiation_source 'sealed tube'
_diffrn_radiation_type MoK\a
_diffrn_radiation_wavelength 0.71073
_diffrn_reflns_av_R_equivalents 0.0231
_diffrn_reflns_limit_h_max 10
_diffrn_reflns_limit_h_min -10
_diffrn_reflns_limit_k_max 15
_diffrn_reflns_limit_k_min -15
_diffrn_reflns_limit_l_max 19
_diffrn_reflns_limit_l_min -19
_diffrn_reflns_number 26710
_diffrn_reflns_theta_full 28.36
_diffrn_reflns_theta_max 28.36
_diffrn_reflns_theta_min 2.21
_exptl_absorpt_coefficient_mu 0.115
_exptl_absorpt_correction_T_max 0.994
_exptl_absorpt_correction_T_min 0.990
_exptl_absorpt_correction_type multi-scan
_exptl_absorpt_process_details
;
(SADABS; Bruker, 2008)
;
_exptl_crystal_colour yellow
_exptl_crystal_density_diffrn 1.523
_exptl_crystal_density_method 'not measured'
_exptl_crystal_description cuboid
_exptl_crystal_F_000 680
_exptl_crystal_size_max 0.49
_exptl_crystal_size_mid 0.41
_exptl_crystal_size_min 0.31
_refine_diff_density_max 0.416
_refine_diff_density_min -0.253
_refine_ls_extinction_method none
_refine_ls_goodness_of_fit_ref 1.035
_refine_ls_hydrogen_treatment mixed
_refine_ls_matrix_type full
_refine_ls_number_parameters 233
_refine_ls_number_reflns 3555
_refine_ls_number_restraints 0
_refine_ls_restrained_S_all 1.035
_refine_ls_R_factor_all 0.0395
_refine_ls_R_factor_gt 0.0347
_refine_ls_shift/su_max 0.001
_refine_ls_shift/su_mean 0
_refine_ls_structure_factor_coef Fsqd
_refine_ls_weighting_details 'calc w=1/[\s^2^(Fo^2^)+(0.0537P)^2^+0.6672P] where P=(Fo^2^+2Fc^2^)/3'
_refine_ls_weighting_scheme calc
_refine_ls_wR_factor_ref 0.1
_reflns_number_gt 3180
_reflns_number_total 3555
_reflns_threshold_expression >2\s(I)
_cod_data_source_file pk2439.cif
_cod_data_source_block I
_cod_original_sg_symbol_H-M 'P 21/c'
_cod_original_formula_sum 'C15 H13 N5 O4 '
_cod_database_code 2236533
_cod_database_fobs_code 2236533

loop_
_symmetry_equiv_pos_as_xyz
'x, y, z'
'-x, y+1/2, -z+1/2'
'-x, -y, -z'
'x, -y-1/2, z-1/2'

loop_
_atom_site_type_symbol
_atom_site_label
_atom_site_fract_x
_atom_site_fract_y
_atom_site_fract_z
_atom_site_U_iso_or_equiv
_atom_site_adp_type
_atom_site_calc_flag
_atom_site_refinement_flags
_atom_site_occupancy
C C5 0.44014(13) 0.29849(9) 1.00107(7) 0.0136(2) Uani d . 1
C C4 0.36313(14) 0.35271(9) 0.92503(7) 0.0165(2) Uani d . 1
H H4 0.3674 0.323 0.8679 0.02 Uiso calc R 1
C C3 0.27835(14) 0.45365(10) 0.93606(8) 0.0190(2) Uani d . 1
H H3 0.2243 0.4909 0.8854 0.023 Uiso calc R 1
C C2 0.27319(14) 0.49912(10) 1.02018(8) 0.0191(2) Uani d . 1
H H2 0.2165 0.5665 1.0263 0.023 Uiso calc R 1
C C1 0.35435(13) 0.44278(9) 1.09694(8) 0.0161(2) Uani d . 1
C C6 0.61016(12) 0.13855(9) 1.06647(7) 0.0130(2) Uani d . 1
C C7 0.70961(12) 0.03990(9) 1.04078(7) 0.0128(2) Uani d . 1
C C8 0.80954(13) -0.01866(9) 1.11085(7) 0.0148(2) Uani d . 1
H H8 0.812 0.0028 1.1708 0.018 Uiso calc R 1
C C9 0.90254(13) -0.10779(9) 1.08810(7) 0.0156(2) Uani d . 1
H H9 0.9709 -0.1475 1.1325 0.019 Uiso calc R 1
C C10 0.89350(13) -0.13878(9) 0.99620(7) 0.0143(2) Uani d . 1
C C11 0.98613(14) -0.23014(10) 0.96740(8) 0.0182(2) Uani d . 1
H H11 1.0548 -0.2727 1.0098 0.022 Uiso calc R 1
C C12 0.97515(14) -0.25610(10) 0.87763(8) 0.0208(2) Uani d . 1
H H12 1.0371 -0.3157 0.8593 0.025 Uiso calc R 1
C C13 0.86987(14) -0.19264(10) 0.81263(8) 0.0196(2) Uani d . 1
H H13 0.8633 -0.2111 0.7518 0.024 Uiso calc R 1
C C14 0.77756(14) -0.10438(9) 0.83805(7) 0.0165(2) Uani d . 1
H H14 0.7078 -0.064 0.7947 0.02 Uiso calc R 1
C C15 0.78850(13) -0.07462(9) 0.93054(7) 0.0133(2) Uani d . 1
N N1 0.36061(13) 0.48153(9) 1.18100(7) 0.0199(2) Uani d . 1
N N2 0.43161(11) 0.34266(8) 1.08430(6) 0.01391(19) Uani d . 1
N N3 0.53164(11) 0.20051(8) 0.99536(6) 0.01377(19) Uani d . 1
N N4 0.69803(11) 0.01543(7) 0.95409(6) 0.01317(18) Uani d . 1
N N5 0.68666(12) 0.29972(8) 1.29263(6) 0.01620(19) Uani d . 1
O O1 0.60217(10) 0.16082(7) 1.14574(5) 0.01639(17) Uani d . 1
O O2 0.75498(11) 0.36208(7) 1.24246(6) 0.0224(2) Uani d . 1
O O3 0.53418(10) 0.31398(7) 1.29794(5) 0.01974(18) Uani d . 1
O O4 0.76463(11) 0.22297(7) 1.33845(6) 0.0228(2) Uani d . 1
H H1B 0.326(2) 0.5477(16) 1.1861(12) 0.033(4) Uiso d . 1
H H1A 0.423(2) 0.4444(15) 1.2254(12) 0.031(4) Uiso d . 1
H H2A 0.481(2) 0.3072(15) 1.1296(12) 0.032(4) Uiso d . 1
H H3A 0.5452(19) 0.1790(14) 0.9423(11) 0.026(4) Uiso d . 1

loop_
_atom_site_aniso_label
_atom_site_aniso_U_11
_atom_site_aniso_U_22
_atom_site_aniso_U_33
_atom_site_aniso_U_12
_atom_site_aniso_U_13
_atom_site_aniso_U_23
C5 0.0144(4) 0.0117(5) 0.0151(5) -0.0008(4) 0.0036(4) -0.0006(4)
C4 0.0196(5) 0.0159(5) 0.0139(5) 0.0001(4) 0.0027(4) 0.0000(4)
C3 0.0215(5) 0.0168(5) 0.0182(5) 0.0031(4) 0.0017(4) 0.0045(4)
C2 0.0230(5) 0.0134(5) 0.0212(6) 0.0051(4) 0.0045(4) 0.0017(4)
C1 0.0182(5) 0.0131(5) 0.0178(5) 0.0006(4) 0.0060(4) -0.0002(4)
C6 0.0127(4) 0.0112(5) 0.0152(5) -0.0015(4) 0.0018(4) -0.0011(4)
C7 0.0125(5) 0.0111(4) 0.0151(5) -0.0010(3) 0.0027(4) -0.0007(4)
C8 0.0152(5) 0.0165(5) 0.0129(5) -0.0006(4) 0.0025(4) -0.0002(4)
C9 0.0141(5) 0.0165(5) 0.0158(5) 0.0010(4) 0.0006(4) 0.0031(4)
C10 0.0125(5) 0.0130(5) 0.0177(5) -0.0005(4) 0.0034(4) 0.0004(4)
C11 0.0164(5) 0.0160(5) 0.0219(6) 0.0037(4) 0.0018(4) 0.0007(4)
C12 0.0198(5) 0.0165(5) 0.0268(6) 0.0041(4) 0.0062(4) -0.0045(4)
C13 0.0223(5) 0.0198(5) 0.0173(5) 0.0010(4) 0.0049(4) -0.0043(4)
C14 0.0191(5) 0.0153(5) 0.0150(5) 0.0006(4) 0.0018(4) -0.0003(4)
C15 0.0130(4) 0.0115(5) 0.0156(5) -0.0008(3) 0.0035(4) -0.0001(4)
N1 0.0288(5) 0.0151(5) 0.0166(5) 0.0058(4) 0.0059(4) -0.0011(4)
N2 0.0171(4) 0.0119(4) 0.0129(4) 0.0021(3) 0.0027(3) 0.0005(3)
N3 0.0175(4) 0.0120(4) 0.0122(4) 0.0018(3) 0.0033(3) -0.0009(3)
N4 0.0142(4) 0.0111(4) 0.0144(4) -0.0003(3) 0.0026(3) -0.0008(3)
N5 0.0221(5) 0.0142(4) 0.0121(4) -0.0034(3) 0.0016(3) -0.0018(3)
O1 0.0202(4) 0.0155(4) 0.0133(4) 0.0019(3) 0.0020(3) -0.0023(3)
O2 0.0317(5) 0.0184(4) 0.0195(4) -0.0055(3) 0.0111(3) 0.0005(3)
O3 0.0196(4) 0.0234(4) 0.0163(4) -0.0020(3) 0.0031(3) -0.0002(3)
O4 0.0269(4) 0.0182(4) 0.0206(4) -0.0006(3) -0.0052(3) 0.0025(3)

loop_
_atom_type_symbol
_atom_type_description
_atom_type_scat_dispersion_real
_atom_type_scat_dispersion_imag
_atom_type_scat_source
C C 0.0033 0.0016 'International Tables Vol C Tables 4.2.6.8 and 6.1.1.4'
H H 0 0 'International Tables Vol C Tables 4.2.6.8 and 6.1.1.4'
N N 0.0061 0.0033 'International Tables Vol C Tables 4.2.6.8 and 6.1.1.4'
O O 0.0106 0.006 'International Tables Vol C Tables 4.2.6.8 and 6.1.1.4'
Ga Ga 0.2307 1.6083 'International Tables Vol C Tables 4.2.6.8 and 6.1.1.4'
Cl Cl 0.1484 0.1585 'International Tables Vol C Tables 4.2.6.8 and 6.1.1.4'

loop_
_geom_angle_atom_site_label_1
_geom_angle_atom_site_label_2
_geom_angle_atom_site_label_3
_geom_angle
N2 C5 C4 120.18(10)
N2 C5 N3 118.34(9)
C4 C5 N3 121.46(10)
C5 C4 C3 118.15(10)
C5 C4 H4 120.9
C3 C4 H4 120.9
C2 C3 C4 121.40(10)
C2 C3 H3 119.3
C4 C3 H3 119.3
C3 C2 C1 119.44(10)
C3 C2 H2 120.3
C1 C2 H2 120.3
N1 C1 N2 118.16(10)
N1 C1 C2 124.00(10)
N2 C1 C2 117.84(10)
O1 C6 N3 123.59(10)
O1 C6 C7 121.40(9)
N3 C6 C7 115.01(9)
N4 C7 C8 125.13(10)
N4 C7 C6 117.22(9)
C8 C7 C6 117.65(9)
C9 C8 C7 118.16(10)
C9 C8 H8 120.9
C7 C8 H8 120.9
C8 C9 C10 119.18(10)
C8 C9 H9 120.4
C10 C9 H9 120.4
C9 C10 C11 122.44(10)
C9 C10 C15 118.40(9)
C11 C10 C15 119.15(10)
C12 C11 C10 120.42(10)
C12 C11 H11 119.8
C10 C11 H11 119.8
C11 C12 C13 120.28(10)
C11 C12 H12 119.9
C13 C12 H12 119.9
C14 C13 C12 120.90(10)
C14 C13 H13 119.5
C12 C13 H13 119.5
C13 C14 C15 119.95(10)
C13 C14 H14 120
C15 C14 H14 120
N4 C15 C14 118.90(10)
N4 C15 C10 121.82(10)
C14 C15 C10 119.28(10)
C1 N1 H1B 116.0(12)
C1 N1 H1A 118.4(11)
H1B N1 H1A 123.6(16)
C5 N2 C1 122.93(10)
C5 N2 H2A 117.6(12)
C1 N2 H2A 119.4(12)
C6 N3 C5 126.27(9)
C6 N3 H3A 117.0(11)
C5 N3 H3A 116.6(11)
C7 N4 C15 117.29(9)
O2 N5 O4 121.37(10)
O2 N5 O3 119.49(9)
O4 N5 O3 119.14(9)

loop_
_geom_bond_atom_site_label_1
_geom_bond_atom_site_label_2
_geom_bond_distance
C5 N2 1.3618(14)
C5 C4 1.3758(15)
C5 N3 1.3842(13)
C4 C3 1.3974(15)
C4 H4 0.93
C3 C2 1.3753(16)
C3 H3 0.93
C2 C1 1.4073(16)
C2 H2 0.93
C1 N1 1.3332(15)
C1 N2 1.3633(14)
C6 O1 1.2270(13)
C6 N3 1.3711(14)
C6 C7 1.4997(14)
C7 N4 1.3200(13)
C7 C8 1.4125(14)
C8 C9 1.3679(15)
C8 H8 0.93
C9 C10 1.4155(15)
C9 H9 0.93
C10 C11 1.4183(15)
C10 C15 1.4246(15)
C11 C12 1.3690(17)
C11 H11 0.93
C12 C13 1.4156(17)
C12 H12 0.93
C13 C14 1.3704(15)
C13 H13 0.93
C14 C15 1.4191(15)
C14 H14 0.93
C15 N4 1.3680(13)
N1 H1B 0.836(19)
N1 H1A 0.892(18)
N2 H2A 0.848(19)
N3 H3A 0.857(17)
N5 O2 1.2402(12)
N5 O4 1.2516(13)
N5 O3 1.2729(13)

loop_
_geom_hbond_atom_site_label_D
_geom_hbond_atom_site_label_H
_geom_hbond_atom_site_label_A
_geom_hbond_site_symmetry_A
_geom_hbond_distance_DH
_geom_hbond_distance_HA
_geom_hbond_distance_DA
_geom_hbond_angle_DHA
N1 H1A O3 . 0.892(18) 2.019(19) 2.8721(14) 159.7(16)
N1 H1B O4 2_657 0.836(19) 2.204(19) 3.0202(14) 165.1(16)
N2 H2A O1 . 0.848(19) 1.984(18) 2.6458(12) 134.1(16)
N2 H2A O3 . 0.848(19) 2.496(18) 3.2058(12) 141.7(15)
N3 H3A O3 4_565 0.857(17) 2.153(17) 2.9652(12) 158.2(15)
N3 H3A N4 . 0.857(17) 2.288(16) 2.6879(15) 108.7(13)
C4 H4 O3 4_565 0.93 2.44 3.1947(14) 137.8
C11 H11 O4 2_747 0.93 2.53 3.3460(14) 147.3
C12 H12 O2 3_757 0.93 2.5 3.2901(14) 142.4
C14 H14 O2 4_565 0.93 2.55 3.1840(14) 125.8
